data_2238624
loop_
_publ_author_name
'Meneghetti, Fiorella'
'Maggio, Benedetta'

_publ_section_title
;
 <i>N</i>-(4-Acetyl-3-methyl-1-phenyl-1<i>H</i>-pyrazol-5-yl)-<i>N</i>-methyl-2-(2-methyl-4-oxo-3,4-dihydroquinazolin-3-yl)benzamide
;
_journal_coeditor_code HB7092
_journal_issue 10
_journal_name_full 'Acta Crystallographica Section E'
_journal_page_first o1582
_journal_paper_doi 10.1107/S1600536813025683
_journal_volume 69
_journal_year 2013
_chemical_formula_iupac 'C29 H25 N5 O3'
_chemical_formula_moiety 'C29 H25 N5 O3'
_chemical_formula_sum 'C29 H25 N5 O3'
_chemical_formula_weight 491.54
_chemical_name_systematic
<i>N</i>-(4-Acetyl-3-methyl-1-phenyl-1<i>H</i>-pyrazol-5-yl)-<i>N</i>-methyl-2-(2-methyl-4-oxo-3,4-dihydroquinazolin-3-yl)benzamide
_space_group_IT_number 14
_symmetry_cell_setting monoclinic
_symmetry_space_group_name_Hall '-P 2ybc'
_symmetry_space_group_name_H-M 'P 1 21/c 1'
_audit_creation_method SHELXL97
_cell_angle_alpha 90
_cell_angle_beta 106.27(2)
_cell_angle_gamma 90
_cell_formula_units_Z 4
_cell_length_a 8.617(4)
_cell_length_b 20.438(5)
_cell_length_c 15.038(5)
_cell_measurement_reflns_used 25
_cell_measurement_temperature 293(2)
_cell_measurement_theta_max 10
_cell_measurement_theta_min 9
_cell_volume 2542.3(16)
_computing_cell_refinement '<i>CAD-4 EXPRESS</i> (Enraf--Nonius, 1994)'
_computing_data_collection '<i>CAD-4 EXPRESS</i> (Enraf--Nonius, 1994)'
_computing_data_reduction 'XCAD4 (Harms & Wocadlo, 1995)'
_computing_molecular_graphics 'ORTEP-3 for Windows (Farrugia, 2012)'
_computing_publication_material 'WinGX publication routines (Farrugia, 2012)'
_computing_structure_refinement 'SHELXL97 (Sheldrick, 2008)'
_computing_structure_solution 'SIR-92 (Altomare <i>et al.</i>, 1994)'
_diffrn_ambient_temperature 293(2)
_diffrn_measured_fraction_theta_full 0.995
_diffrn_measured_fraction_theta_max 0.995
_diffrn_measurement_device_type 'Enraf--Nonius TurboCAD-4'
_diffrn_measurement_method 'non-profiled omega/2theta scans'
_diffrn_radiation_monochromator graphite
_diffrn_radiation_type MoK\a
_diffrn_radiation_wavelength 0.71073
_diffrn_reflns_av_R_equivalents 0.0622
_diffrn_reflns_limit_h_max 9
_diffrn_reflns_limit_h_min -10
_diffrn_reflns_limit_k_max 24
_diffrn_reflns_limit_k_min -1
_diffrn_reflns_limit_l_max 17
_diffrn_reflns_limit_l_min -1
_diffrn_reflns_number 5236
_diffrn_reflns_theta_full 24.9
_diffrn_reflns_theta_max 24.9
_diffrn_reflns_theta_min 2.44
_diffrn_standards_decay_% -3
_diffrn_standards_interval_time 120
_diffrn_standards_number 3
_exptl_absorpt_coefficient_mu 0.086
_exptl_absorpt_correction_type none
_exptl_crystal_colour colorless
_exptl_crystal_density_diffrn 1.284
_exptl_crystal_density_method 'not measured'
_exptl_crystal_description prism
_exptl_crystal_F_000 1032
_exptl_crystal_size_max 0.6
_exptl_crystal_size_mid 0.5
_exptl_crystal_size_min 0.4
_refine_diff_density_max 0.158
_refine_diff_density_min -0.162
_refine_ls_extinction_method none
_refine_ls_goodness_of_fit_ref 0.92
_refine_ls_hydrogen_treatment constr
_refine_ls_matrix_type full
_refine_ls_number_parameters 338
_refine_ls_number_reflns 4401
_refine_ls_number_restraints 0
_refine_ls_restrained_S_all 0.92
_refine_ls_R_factor_all 0.2675
_refine_ls_R_factor_gt 0.0472
_refine_ls_shift/su_max 0.003
_refine_ls_shift/su_mean 0
_refine_ls_structure_factor_coef Fsqd
_refine_ls_weighting_details 'calc w=1/[\s^2^(Fo^2^)+(0.0352P)^2^] where P=(Fo^2^+2Fc^2^)/3'
_refine_ls_weighting_scheme calc
_refine_ls_wR_factor_gt 0.0787
_refine_ls_wR_factor_ref 0.1196
_reflns_number_gt 1358
_reflns_number_total 4401
_reflns_threshold_expression I>2\s(I)
_cod_data_source_file hb7092.cif
_cod_data_source_block I
_cod_original_sg_symbol_H-M 'P 21/c'
_cod_database_code 2238624

loop_
_symmetry_equiv_pos_as_xyz
'x, y, z'
'-x, y+1/2, -z+1/2'
'-x, -y, -z'
'x, -y-1/2, z-1/2'

loop_
_atom_site_type_symbol
_atom_site_label
_atom_site_fract_x
_atom_site_fract_y
_atom_site_fract_z
_atom_site_U_iso_or_equiv
_atom_site_adp_type
_atom_site_calc_flag
_atom_site_refinement_flags
_atom_site_occupancy
_atom_site_symmetry_multiplicity
C C28 -0.0045(5) 0.4366(2) 0.2801(3) 0.0519(12) Uani d . 1 1
O O1 0.3884(3) 0.35430(13) 0.2742(2) 0.0663(9) Uani d . 1 1
O O3 0.0937(4) 0.15749(16) 0.3520(2) 0.0943(11) Uani d . 1 1
N N4 0.1492(4) 0.45942(15) 0.2812(2) 0.0441(9) Uani d . 1 1
N N3 0.2159(4) 0.29993(16) 0.1566(2) 0.0481(9) Uani d . 1 1
N N2 0.4505(4) 0.15359(16) 0.2105(2) 0.0594(10) Uani d . 1 1
N N1 0.4060(4) 0.21360(16) 0.1706(2) 0.0509(9) Uani d . 1 1
N N5 0.2572(4) 0.45536(16) 0.4443(2) 0.0538(9) Uani d . 1 1
C C9 0.2816(5) 0.23970(19) 0.1957(3) 0.0466(11) Uani d . 1 1
C C16 0.1457(5) 0.5305(2) 0.1520(3) 0.0548(12) Uani d . 1 1
H H16 0.1038 0.5639 0.1805 0.066 Uiso calc R 1 1
C C1 0.4832(5) 0.2402(2) 0.1058(3) 0.0460(11) Uani d . 1 1
C C23 -0.0249(6) 0.42417(19) 0.3709(3) 0.0523(12) Uani d . 1 1
C C17 0.1780(5) 0.4706(2) 0.1939(3) 0.0484(11) Uani d . 1 1
C C20 0.2709(5) 0.46966(18) 0.3641(3) 0.0477(11) Uani d . 1 1
C C8 0.2412(5) 0.19578(19) 0.2549(3) 0.0479(11) Uani d . 1 1
O O2 -0.1073(3) 0.42729(14) 0.2066(2) 0.0772(10) Uani d . 1 1
C C10 0.0791(5) 0.29730(19) 0.0725(3) 0.0685(13) Uani d . 1 1
H H10A 0.014 0.3359 0.0689 0.103 Uiso calc R 1 1
H H10B 0.0148 0.2593 0.0745 0.103 Uiso calc R 1 1
H H10C 0.1191 0.295 0.019 0.103 Uiso calc R 1 1
C C40 0.3648(5) 0.08126(19) 0.3164(3) 0.0791(15) Uani d . 1 1
H H40A 0.4463 0.0537 0.3036 0.119 Uiso calc R 1 1
H H40B 0.263 0.0587 0.2997 0.119 Uiso calc R 1 1
H H40C 0.3942 0.0917 0.3812 0.119 Uiso calc R 1 1
C C12 0.2366(5) 0.42010(18) 0.1508(3) 0.0450(11) Uani d . 1 1
C C11 0.2842(5) 0.3564(2) 0.1997(3) 0.0510(12) Uani d . 1 1
C C4 0.6172(5) 0.2944(2) -0.0221(3) 0.0662(13) Uani d . 1 1
H H4 0.6613 0.3129 -0.066 0.079 Uiso calc R 1 1
C C7 0.3506(5) 0.1433(2) 0.2608(3) 0.0515(11) Uani d . 1 1
C C5 0.5239(6) 0.2388(2) -0.0431(3) 0.0622(13) Uani d . 1 1
H H5 0.5063 0.2196 -0.1011 0.075 Uiso calc R 1 1
C C3 0.6448(5) 0.3221(2) 0.0637(4) 0.0682(13) Uani d . 1 1
H H3 0.7082 0.3596 0.0781 0.082 Uiso calc R 1 1
C C21 0.4242(5) 0.50044(19) 0.3564(3) 0.0629(13) Uani d . 1 1
H H21A 0.4986 0.5048 0.417 0.094 Uiso calc R 1 1
H H21B 0.401 0.5429 0.3285 0.094 Uiso calc R 1 1
H H21C 0.4714 0.4734 0.3187 0.094 Uiso calc R 1 1
C C13 0.2639(5) 0.4318(2) 0.0658(3) 0.0611(12) Uani d . 1 1
H H13 0.3029 0.3983 0.036 0.073 Uiso calc R 1 1
C C22 0.1086(6) 0.4322(2) 0.4488(3) 0.0531(11) Uani d . 1 1
C C2 0.5792(5) 0.2949(2) 0.1288(3) 0.0600(12) Uani d . 1 1
H H2 0.5996 0.3132 0.1876 0.072 Uiso calc R 1 1
C C24 -0.1740(6) 0.4032(2) 0.3805(4) 0.0768(15) Uani d . 1 1
H H24 -0.2624 0.3981 0.3288 0.092 Uiso calc R 1 1
C C26 -0.0550(8) 0.3968(2) 0.5449(4) 0.0877(17) Uani d . 1 1
H H26 -0.0652 0.3871 0.6034 0.105 Uiso calc R 1 1
C C15 0.1749(5) 0.5416(2) 0.0680(3) 0.0697(14) Uani d . 1 1
H H15 0.1544 0.5826 0.0405 0.084 Uiso calc R 1 1
C C6 0.4571(5) 0.2117(2) 0.0202(3) 0.0591(12) Uani d . 1 1
H H6 0.3942 0.1741 0.0056 0.071 Uiso calc R 1 1
C C14 0.2338(5) 0.4928(2) 0.0249(3) 0.0660(13) Uani d . 1 1
H H14 0.2536 0.5006 -0.0319 0.079 Uiso calc R 1 1
C C18 0.1174(5) 0.2017(2) 0.3040(3) 0.0612(13) Uani d . 1 1
C C25 -0.1877(7) 0.3903(2) 0.4688(5) 0.0877(18) Uani d . 1 1
H H25 -0.2864 0.3772 0.4765 0.105 Uiso calc R 1 1
C C19 0.0256(6) 0.2638(2) 0.3005(4) 0.113(2) Uani d . 1 1
H H19A -0.0472 0.2597 0.3382 0.17 Uiso calc R 1 1
H H19B -0.0349 0.2728 0.2377 0.17 Uiso calc R 1 1
H H19C 0.0997 0.2991 0.3234 0.17 Uiso calc R 1 1
C C27 0.0913(6) 0.4173(2) 0.5363(4) 0.0730(15) Uani d . 1 1
H H27 0.1791 0.4213 0.5886 0.088 Uiso calc R 1 1

loop_
_atom_site_aniso_label
_atom_site_aniso_U_11
_atom_site_aniso_U_22
_atom_site_aniso_U_33
_atom_site_aniso_U_12
_atom_site_aniso_U_13
_atom_site_aniso_U_23
C28 0.045(3) 0.040(3) 0.064(3) 0.001(2) 0.003(3) -0.015(3)
O1 0.085(2) 0.0449(19) 0.056(2) 0.0109(16) -0.0015(18) 0.0038(16)
O3 0.121(3) 0.063(2) 0.118(3) -0.003(2) 0.065(2) 0.020(2)
N4 0.034(2) 0.042(2) 0.049(2) -0.0039(17) -0.001(2) -0.0022(18)
N3 0.049(2) 0.041(2) 0.048(2) 0.0066(19) 0.0030(18) 0.007(2)
N2 0.072(3) 0.037(2) 0.068(3) 0.011(2) 0.017(2) 0.009(2)
N1 0.061(2) 0.036(2) 0.057(2) 0.005(2) 0.018(2) 0.0066(19)
N5 0.050(2) 0.058(2) 0.053(2) 0.000(2) 0.013(2) -0.004(2)
C9 0.054(3) 0.036(3) 0.048(3) 0.009(2) 0.011(2) 0.003(2)
C16 0.059(3) 0.030(3) 0.068(3) 0.003(2) 0.005(3) 0.001(3)
C1 0.050(3) 0.038(3) 0.046(3) 0.004(2) 0.008(2) -0.003(2)
C23 0.050(3) 0.040(3) 0.070(4) -0.001(2) 0.021(3) -0.010(2)
C17 0.044(3) 0.044(3) 0.050(3) 0.000(2) 0.001(2) 0.010(2)
C20 0.039(3) 0.037(3) 0.063(3) 0.004(2) 0.007(3) -0.007(3)
C8 0.058(3) 0.035(3) 0.051(3) 0.006(2) 0.015(2) 0.004(2)
O2 0.055(2) 0.084(2) 0.079(2) -0.0142(17) -0.0042(19) -0.0180(19)
C10 0.067(3) 0.061(3) 0.062(3) 0.007(3) -0.007(3) 0.011(3)
C40 0.105(4) 0.038(3) 0.093(4) 0.012(3) 0.026(3) 0.012(3)
C12 0.051(3) 0.032(3) 0.046(3) 0.007(2) 0.004(2) 0.006(2)
C11 0.056(3) 0.050(3) 0.042(3) 0.007(3) 0.006(2) 0.002(3)
C4 0.067(3) 0.060(3) 0.070(4) -0.006(3) 0.018(3) 0.001(3)
C7 0.068(3) 0.036(3) 0.046(3) 0.002(3) 0.008(2) 0.005(2)
C5 0.073(3) 0.060(3) 0.051(3) 0.001(3) 0.012(3) -0.006(3)
C3 0.064(3) 0.059(3) 0.084(4) -0.019(2) 0.023(3) -0.011(3)
C21 0.051(3) 0.071(3) 0.061(3) -0.012(3) 0.006(2) -0.011(3)
C13 0.072(3) 0.056(3) 0.052(3) 0.008(3) 0.011(3) 0.006(3)
C22 0.060(3) 0.043(3) 0.060(3) 0.006(2) 0.022(3) -0.002(2)
C2 0.064(3) 0.061(3) 0.050(3) -0.011(3) 0.006(2) -0.010(3)
C24 0.066(4) 0.054(3) 0.116(5) -0.008(3) 0.036(3) -0.027(3)
C26 0.109(5) 0.061(4) 0.110(5) 0.013(4) 0.058(5) 0.005(3)
C15 0.073(3) 0.051(3) 0.071(4) -0.008(3) -0.003(3) 0.018(3)
C6 0.059(3) 0.046(3) 0.070(3) -0.012(2) 0.015(3) -0.009(3)
C14 0.081(4) 0.059(3) 0.053(3) -0.001(3) 0.010(3) 0.015(3)
C18 0.074(3) 0.035(3) 0.074(4) -0.003(3) 0.020(3) 0.002(3)
C25 0.083(5) 0.064(3) 0.135(6) -0.015(3) 0.063(5) -0.016(4)
C19 0.138(5) 0.084(4) 0.148(5) 0.043(4) 0.089(4) 0.040(4)
C27 0.078(4) 0.060(3) 0.084(4) 0.011(3) 0.027(3) 0.005(3)

loop_
_atom_type_symbol
_atom_type_description
_atom_type_scat_dispersion_real
_atom_type_scat_dispersion_imag
_atom_type_scat_source
C C 0.0033 0.0016 'International Tables Vol C Tables 4.2.6.8 and 6.1.1.4'
H H 0 0 'International Tables Vol C Tables 4.2.6.8 and 6.1.1.4'
N N 0.0061 0.0033 'International Tables Vol C Tables 4.2.6.8 and 6.1.1.4'
O O 0.0106 0.006 'International Tables Vol C Tables 4.2.6.8 and 6.1.1.4'

loop_
_geom_angle_atom_site_label_1
_geom_angle_atom_site_label_2
_geom_angle_atom_site_label_3
_geom_angle
O2 C28 N4 120.4(4)
O2 C28 C23 125.2(4)
N4 C28 C23 114.4(4)
C28 N4 C20 122.0(4)
C28 N4 C17 116.9(3)
C20 N4 C17 121.1(4)
C11 N3 C9 117.9(3)
C11 N3 C10 124.9(3)
C9 N3 C10 117.2(3)
C7 N2 N1 104.3(3)
C9 N1 N2 112.3(3)
C9 N1 C1 126.9(3)
N2 N1 C1 120.7(3)
C20 N5 C22 117.1(4)
N1 C9 C8 106.8(3)
N1 C9 N3 119.2(4)
C8 C9 N3 133.9(4)
C17 C16 C15 120.3(4)
C17 C16 H16 119.8
C15 C16 H16 119.8
C6 C1 C2 120.7(4)
C6 C1 N1 119.5(4)
C2 C1 N1 119.8(4)
C24 C23 C22 120.7(5)
C24 C23 C28 120.6(5)
C22 C23 C28 118.7(4)
C16 C17 C12 120.2(4)
C16 C17 N4 120.2(4)
C12 C17 N4 119.6(4)
N5 C20 N4 124.1(4)
N5 C20 C21 119.2(4)
N4 C20 C21 116.7(4)
C9 C8 C7 104.5(4)
C9 C8 C18 128.7(4)
C7 C8 C18 126.8(4)
N3 C10 H10A 109.5
N3 C10 H10B 109.5
H10A C10 H10B 109.5
N3 C10 H10C 109.5
H10A C10 H10C 109.5
H10B C10 H10C 109.5
C7 C40 H40A 109.5
C7 C40 H40B 109.5
H40A C40 H40B 109.5
C7 C40 H40C 109.5
H40A C40 H40C 109.5
H40B C40 H40C 109.5
C13 C12 C17 118.8(4)
C13 C12 C11 120.7(4)
C17 C12 C11 120.2(4)
O1 C11 N3 120.6(4)
O1 C11 C12 120.7(4)
N3 C11 C12 118.5(4)
C3 C4 C5 119.6(4)
C3 C4 H4 120.2
C5 C4 H4 120.2
N2 C7 C8 112.1(4)
N2 C7 C40 119.4(4)
C8 C7 C40 128.5(4)
C6 C5 C4 120.7(4)
C6 C5 H5 119.6
C4 C5 H5 119.6
C4 C3 C2 120.4(4)
C4 C3 H3 119.8
C2 C3 H3 119.8
C20 C21 H21A 109.5
C20 C21 H21B 109.5
H21A C21 H21B 109.5
C20 C21 H21C 109.5
H21A C21 H21C 109.5
H21B C21 H21C 109.5
C12 C13 C14 120.5(4)
C12 C13 H13 119.7
C14 C13 H13 119.7
N5 C22 C27 117.7(5)
N5 C22 C23 123.5(4)
C27 C22 C23 118.8(5)
C1 C2 C3 119.1(4)
C1 C2 H2 120.5
C3 C2 H2 120.5
C25 C24 C23 118.9(5)
C25 C24 H24 120.6
C23 C24 H24 120.6
C27 C26 C25 121.5(6)
C27 C26 H26 119.2
C25 C26 H26 119.2
C14 C15 C16 120.4(4)
C14 C15 H15 119.8
C16 C15 H15 119.8
C5 C6 C1 119.5(4)
C5 C6 H6 120.2
C1 C6 H6 120.2
C15 C14 C13 119.7(4)
C15 C14 H14 120.1
C13 C14 H14 120.1
O3 C18 C8 120.6(4)
O3 C18 C19 118.7(4)
C8 C18 C19 120.6(4)
C26 C25 C24 120.1(5)
C26 C25 H25 120
C24 C25 H25 120
C18 C19 H19A 109.5
C18 C19 H19B 109.5
H19A C19 H19B 109.5
C18 C19 H19C 109.5
H19A C19 H19C 109.5
H19B C19 H19C 109.5
C26 C27 C22 119.9(5)
C26 C27 H27 120
C22 C27 H27 120

loop_
_geom_bond_atom_site_label_1
_geom_bond_atom_site_label_2
_geom_bond_distance
C28 O2 1.223(4)
C28 N4 1.400(4)
C28 C23 1.446(5)
O1 C11 1.225(4)
O3 C18 1.210(4)
N4 C20 1.402(4)
N4 C17 1.421(4)
N3 C11 1.373(5)
N3 C9 1.412(4)
N3 C10 1.469(4)
N2 C7 1.312(4)
N2 N1 1.372(4)
N1 C9 1.343(4)
N1 C1 1.431(5)
N5 C20 1.278(4)
N5 C22 1.385(5)
C9 C8 1.376(5)
C16 C17 1.370(5)
C16 C15 1.374(5)
C16 H16 0.93
C1 C6 1.372(5)
C1 C2 1.377(5)
C23 C24 1.399(5)
C23 C22 1.403(5)
C17 C12 1.387(5)
C20 C21 1.497(5)
C8 C7 1.414(5)
C8 C18 1.462(5)
C10 H10A 0.96
C10 H10B 0.96
C10 H10C 0.96
C40 C7 1.505(5)
C40 H40A 0.96
C40 H40B 0.96
C40 H40C 0.96
C12 C13 1.383(5)
C12 C11 1.495(5)
C4 C3 1.368(5)
C4 C5 1.375(5)
C4 H4 0.93
C5 C6 1.361(5)
C5 H5 0.93
C3 C2 1.379(5)
C3 H3 0.93
C21 H21A 0.96
C21 H21B 0.96
C21 H21C 0.96
C13 C14 1.384(5)
C13 H13 0.93
C22 C27 1.399(5)
C2 H2 0.93
C24 C25 1.390(6)
C24 H24 0.93
C26 C27 1.368(6)
C26 C25 1.379(6)
C26 H26 0.93
C15 C14 1.363(5)
C15 H15 0.93
C6 H6 0.93
C14 H14 0.93
C18 C19 1.489(5)
C25 H25 0.93
C19 H19A 0.96
C19 H19B 0.96
C19 H19C 0.96
C27 H27 0.93

loop_
_geom_hbond_atom_site_label_D
_geom_hbond_atom_site_label_H
_geom_hbond_atom_site_label_A
_geom_hbond_site_symmetry_A
_geom_hbond_distance_DH
_geom_hbond_distance_HA
_geom_hbond_distance_DA
_geom_hbond_angle_DHA
C21 H21C O1 . 0.96 2.57 3.214(5) 124
C3 H3 O2 1_655 0.93 2.54 3.351(6) 146
C5 H5 O1 4_565 0.93 2.40 3.276(5) 157
C16 H16 O3 2_555 0.93 2.52 3.305(6) 143

loop_
_geom_torsion_atom_site_label_1
_geom_torsion_atom_site_label_2
_geom_torsion_atom_site_label_3
_geom_torsion_atom_site_label_4
_geom_torsion
O2 C28 N4 C20 -178.9(4)
C23 C28 N4 C20 -0.7(5)
O2 C28 N4 C17 -0.1(5)
C23 C28 N4 C17 178.1(3)
C7 N2 N1 C9 0.0(4)
C7 N2 N1 C1 -176.5(4)
N2 N1 C9 C8 0.2(4)
C1 N1 C9 C8 176.4(4)
N2 N1 C9 N3 -176.7(3)
C1 N1 C9 N3 -0.5(6)
C11 N3 C9 N1 -87.6(4)
C10 N3 C9 N1 92.3(4)
C11 N3 C9 C8 96.5(5)
C10 N3 C9 C8 -83.6(6)
C9 N1 C1 C6 -106.9(5)
N2 N1 C1 C6 69.0(5)
C9 N1 C1 C2 71.4(5)
N2 N1 C1 C2 -112.6(4)
O2 C28 C23 C24 -3.9(6)
N4 C28 C23 C24 177.9(3)
O2 C28 C23 C22 174.7(4)
N4 C28 C23 C22 -3.4(5)
C15 C16 C17 C12 -1.6(6)
C15 C16 C17 N4 179.4(4)
C28 N4 C17 C16 89.6(4)
C20 N4 C17 C16 -91.6(5)
C28 N4 C17 C12 -89.4(4)
C20 N4 C17 C12 89.4(5)
C22 N5 C20 N4 -4.2(6)
C22 N5 C20 C21 174.7(3)
C28 N4 C20 N5 4.9(6)
C17 N4 C20 N5 -173.9(4)
C28 N4 C20 C21 -174.0(3)
C17 N4 C20 C21 7.2(5)
N1 C9 C8 C7 -0.3(4)
N3 C9 C8 C7 176.0(4)
N1 C9 C8 C18 177.8(4)
N3 C9 C8 C18 -5.9(8)
C16 C17 C12 C13 1.0(6)
N4 C17 C12 C13 180.0(4)
C16 C17 C12 C11 175.1(4)
N4 C17 C12 C11 -5.9(6)
C9 N3 C11 O1 -6.7(5)
C10 N3 C11 O1 173.4(4)
C9 N3 C11 C12 169.3(4)
C10 N3 C11 C12 -10.6(6)
C13 C12 C11 O1 115.6(5)
C17 C12 C11 O1 -58.4(6)
C13 C12 C11 N3 -60.4(5)
C17 C12 C11 N3 125.5(4)
N1 N2 C7 C8 -0.2(4)
N1 N2 C7 C40 -179.4(3)
C9 C8 C7 N2 0.3(5)
C18 C8 C7 N2 -177.8(4)
C9 C8 C7 C40 179.4(4)
C18 C8 C7 C40 1.2(7)
C3 C4 C5 C6 0.8(6)
C5 C4 C3 C2 -0.2(7)
C17 C12 C13 C14 0.2(6)
C11 C12 C13 C14 -173.9(4)
C20 N5 C22 C27 -179.1(4)
C20 N5 C22 C23 -0.3(6)
C24 C23 C22 N5 -177.1(4)
C28 C23 C22 N5 4.2(6)
C24 C23 C22 C27 1.6(6)
C28 C23 C22 C27 -177.1(4)
C6 C1 C2 C3 2.2(6)
N1 C1 C2 C3 -176.2(4)
C4 C3 C2 C1 -1.2(6)
C22 C23 C24 C25 -0.1(6)
C28 C23 C24 C25 178.5(4)
C17 C16 C15 C14 1.1(7)
C4 C5 C6 C1 0.1(6)
C2 C1 C6 C5 -1.6(6)
N1 C1 C6 C5 176.8(4)
C16 C15 C14 C13 0.1(7)
C12 C13 C14 C15 -0.8(6)
C9 C8 C18 O3 177.9(4)
C7 C8 C18 O3 -4.3(7)
C9 C8 C18 C19 -5.9(7)
C7 C8 C18 C19 171.8(4)
C27 C26 C25 C24 1.4(8)
C23 C24 C25 C26 -1.3(7)
C25 C26 C27 C22 0.1(7)
N5 C22 C27 C26 177.3(4)
C23 C22 C27 C26 -1.5(6)
